data_4118078
loop_
_publ_author_name
'Vilmal\'i L\'opez-Mej\'ias'
'Jeff W. Kampf'
'Adam J. Matzger'

_publ_section_title
;
 Nonamorphism in Flufenamic Acid and a New Record for a Polymorphic
 Compound with Solved Structures
;
_journal_name_full 'Journal of the American Chemical Society'
_journal_page_first 9872
_journal_page_last 9875
_journal_paper_doi 10.1021/ja302601f
_journal_volume 134
_journal_year 2012
_chemical_formula_moiety 'C14 H10 F3 N O2'
_chemical_formula_sum 'C14 H10 F3 N O2'
_chemical_formula_weight 281.23
_chemical_melting_point 393.85
_chemical_name_common 'flufenamic acid'
_chemical_name_systematic
;
 2-[[3-(trifluoromethyl)phenyl]amino]benzoic acid
;
_space_group_IT_number 14
_symmetry_cell_setting monoclinic
_symmetry_space_group_name_Hall '-P 2ybc'
_symmetry_space_group_name_H-M 'P 1 21/c 1'
_atom_sites_solution_hydrogens geom
_atom_sites_solution_primary direct
_atom_sites_solution_secondary difmap
_audit_creation_method SHELXL-97
_cell_angle_alpha 90.00
_cell_angle_beta 98.316(7)
_cell_angle_gamma 90.00
_cell_formula_units_Z 8
_cell_length_a 14.9687(14)
_cell_length_b 20.641(2)
_cell_length_c 7.9486(8)
_cell_measurement_reflns_used 7476
_cell_measurement_temperature 85(2)
_cell_measurement_theta_max 45.6
_cell_measurement_theta_min 3.0
_cell_volume 2430.0(4)
_computing_cell_refinement
;
Rigaku CrystalClear-SM Expert 2.0 r5
;
_computing_data_collection
;
Rigaku CrystalClear-SM Expert 2.0 r5
;
_computing_data_reduction
;
Rigaku CrystalClear-SM Expert 2.0 r5
;
_computing_structure_refinement 'SHELXL-97 (Sheldrick, 2008)'
_computing_structure_solution 'SHELXS-97 (Sheldrick, 2008)'
_diffrn_ambient_temperature 85(2)
_diffrn_detector_area_resol_mean 22.2222
_diffrn_measured_fraction_theta_full 0.997
_diffrn_measured_fraction_theta_max 0.997
_diffrn_measurement_device_type
;
Rigaku CrystalClear-SM Expert 2.0 r5
;
_diffrn_measurement_method 'profile data from \w-scans'
_diffrn_radiation_monochromator confocal
_diffrn_radiation_source 'rotating anode'
_diffrn_radiation_type CuK\a
_diffrn_radiation_wavelength 1.54178
_diffrn_reflns_av_R_equivalents 0.1555
_diffrn_reflns_av_sigmaI/netI 0.0983
_diffrn_reflns_limit_h_max 13
_diffrn_reflns_limit_h_min -13
_diffrn_reflns_limit_k_max 19
_diffrn_reflns_limit_k_min -19
_diffrn_reflns_limit_l_max 7
_diffrn_reflns_limit_l_min -7
_diffrn_reflns_number 15573
_diffrn_reflns_theta_full 45.53
_diffrn_reflns_theta_max 45.53
_diffrn_reflns_theta_min 2.98
_exptl_absorpt_coefficient_mu 1.165
_exptl_absorpt_correction_T_max 1.000
_exptl_absorpt_correction_T_min 0.686
_exptl_absorpt_correction_type multi-scan
_exptl_absorpt_process_details 'Jacobson, R. (1998) Private communication'
_exptl_crystal_colour colorless
_exptl_crystal_density_diffrn 1.537
_exptl_crystal_description platelet
_exptl_crystal_F_000 1152
_exptl_crystal_size_max 0.05
_exptl_crystal_size_mid 0.01
_exptl_crystal_size_min 0.001
_refine_diff_density_max 0.496
_refine_diff_density_min -0.427
_refine_diff_density_rms 0.158
_refine_ls_extinction_coef 0.0196(13)
_refine_ls_extinction_expression Fc^*^=kFc[1+0.001xFc^2^\l^3^/sin(2\q)]^-1/4^
_refine_ls_extinction_method SHELXL
_refine_ls_goodness_of_fit_ref 1.005
_refine_ls_hydrogen_treatment mixed
_refine_ls_matrix_type full
_refine_ls_number_parameters 376
_refine_ls_number_reflns 2022
_refine_ls_number_restraints 4
_refine_ls_restrained_S_all 1.004
_refine_ls_R_factor_all 0.1335
_refine_ls_R_factor_gt 0.1011
_refine_ls_shift/su_max 0.002
_refine_ls_shift/su_mean 0.000
_refine_ls_structure_factor_coef Fsqd
_refine_ls_weighting_details 'calc w=1/[\s^2^(Fo^2^)+(0.1818P)^2^+0.0000P] where P=(Fo^2^+2Fc^2^)/3'
_refine_ls_weighting_scheme calc
_refine_ls_wR_factor_gt 0.2263
_refine_ls_wR_factor_ref 0.2646
_reflns_number_gt 1258
_reflns_number_total 2022
_reflns_threshold_expression >2sigma(I)
_cod_data_source_file ja302601f_si_001_1.cif
_cod_data_source_block faf7_FORM_7
_cod_original_cell_volume 2430.1(4)
_cod_database_code 4118078

loop_
_symmetry_equiv_pos_as_xyz
'x, y, z'
'-x, y+1/2, -z+1/2'
'-x, -y, -z'
'x, -y-1/2, z-1/2'

loop_
_atom_site_label
_atom_site_type_symbol
_atom_site_fract_x
_atom_site_fract_y
_atom_site_fract_z
_atom_site_U_iso_or_equiv
_atom_site_adp_type
_atom_site_occupancy
_atom_site_symmetry_multiplicity
_atom_site_calc_flag
_atom_site_refinement_flags
F1 F 0.6182(3) -0.04112(19) -0.0010(5) 0.1136(15) Uani 1 1 d .
F2 F 0.6108(3) -0.13573(18) 0.1038(5) 0.0966(13) Uani 1 1 d .
F3 F 0.4933(3) -0.07636(19) 0.0649(5) 0.1005(14) Uani 1 1 d .
F4 F 1.1815(3) 0.47341(18) 1.5536(5) 0.0958(13) Uani 1 1 d .
F5 F 1.2280(3) 0.56618(18) 1.4869(5) 0.1019(14) Uani 1 1 d .
F6 F 1.0895(3) 0.5521(2) 1.5054(5) 0.1178(15) Uani 1 1 d .
O1 O 0.8084(3) 0.1805(2) 0.6611(6) 0.0831(14) Uani 1 1 d .
O2 O 0.8068(3) 0.2851(2) 0.5983(6) 0.0842(15) Uani 1 1 d D
H2B H 0.841(2) 0.289(3) 0.692(3) 0.101 Uiso 1 1 d D
O4 O 0.9644(3) 0.1817(2) 0.8669(6) 0.0831(14) Uani 1 1 d D
H4B H 0.9130(15) 0.186(3) 0.813(6) 0.100 Uiso 1 1 d D
O3 O 0.9490(3) 0.2881(2) 0.8381(6) 0.0826(14) Uani 1 1 d .
N1 N 0.6746(4) 0.1078(3) 0.5059(7) 0.0797(17) Uani 1 1 d D
H1A H 0.7204(19) 0.113(3) 0.588(4) 0.11(2) Uiso 1 1 d D
N2 N 1.0794(4) 0.3621(2) 0.9979(7) 0.0786(17) Uani 1 1 d D
H2A H 1.0261(16) 0.354(3) 0.940(7) 0.14(3) Uiso 1 1 d D
C1 C 0.7700(5) 0.2266(3) 0.5793(9) 0.080(2) Uani 1 1 d .
C2 C 0.6861(4) 0.2230(3) 0.4611(8) 0.074(2) Uani 1 1 d .
C3 C 0.6488(4) 0.2805(3) 0.3879(9) 0.081(2) Uani 1 1 d .
H3A H 0.6789 0.3206 0.4144 0.097 Uiso 1 1 calc R
C4 C 0.5693(5) 0.2793(3) 0.2785(9) 0.085(2) Uani 1 1 d .
H4A H 0.5435 0.3183 0.2299 0.103 Uiso 1 1 calc R
C5 C 0.5268(5) 0.2203(3) 0.2395(8) 0.080(2) Uani 1 1 d .
H5A H 0.4721 0.2191 0.1624 0.096 Uiso 1 1 calc R
C6 C 0.5627(5) 0.1634(3) 0.3106(9) 0.084(2) Uani 1 1 d .
H6A H 0.5327 0.1234 0.2820 0.101 Uiso 1 1 calc R
C7 C 0.6423(4) 0.1642(3) 0.4236(8) 0.075(2) Uani 1 1 d .
C8 C 0.6461(4) 0.0420(3) 0.4759(9) 0.080(2) Uani 1 1 d .
C9 C 0.6255(4) 0.0175(3) 0.3115(8) 0.074(2) Uani 1 1 d .
H9A H 0.6248 0.0448 0.2152 0.088 Uiso 1 1 calc R
C10 C 0.6059(4) -0.0483(3) 0.2926(9) 0.079(2) Uani 1 1 d .
C11 C 0.6060(4) -0.0892(3) 0.4297(8) 0.080(2) Uani 1 1 d .
H11A H 0.5932 -0.1340 0.4134 0.096 Uiso 1 1 calc R
C12 C 0.6252(4) -0.0632(3) 0.5924(9) 0.084(2) Uani 1 1 d .
H12A H 0.6245 -0.0904 0.6886 0.101 Uiso 1 1 calc R
C13 C 0.6454(4) 0.0016(3) 0.6154(9) 0.079(2) Uani 1 1 d .
H13A H 0.6588 0.0187 0.7272 0.095 Uiso 1 1 calc R
C14 C 0.5826(5) -0.0743(3) 0.1174(9) 0.085(2) Uani 1 1 d .
C15 C 0.9927(5) 0.2409(3) 0.9031(9) 0.076(2) Uani 1 1 d .
C16 C 1.0777(5) 0.2445(3) 1.0185(8) 0.076(2) Uani 1 1 d .
C17 C 1.1188(5) 0.1885(3) 1.0847(9) 0.081(2) Uani 1 1 d .
H17A H 1.0894 0.1481 1.0589 0.098 Uiso 1 1 calc R
C18 C 1.2018(5) 0.1894(3) 1.1880(8) 0.080(2) Uani 1 1 d .
H18A H 1.2298 0.1504 1.2322 0.096 Uiso 1 1 calc R
C19 C 1.2422(5) 0.2488(3) 1.2243(8) 0.078(2) Uani 1 1 d .
H19A H 1.2995 0.2501 1.2936 0.094 Uiso 1 1 calc R
C20 C 1.2035(4) 0.3056(3) 1.1652(8) 0.077(2) Uani 1 1 d .
H20A H 1.2336 0.3454 1.1940 0.093 Uiso 1 1 calc R
C21 C 1.1192(4) 0.3052(3) 1.0615(8) 0.074(2) Uani 1 1 d .
C22 C 1.1033(4) 0.4266(3) 1.0520(9) 0.078(2) Uani 1 1 d .
C23 C 1.1234(4) 0.4429(3) 1.2232(8) 0.077(2) Uani 1 1 d .
H23A H 1.1242 0.4106 1.3085 0.092 Uiso 1 1 calc R
C24 C 1.1420(4) 0.5066(3) 1.2673(9) 0.079(2) Uani 1 1 d .
C25 C 1.1371(5) 0.5554(3) 1.1474(9) 0.083(2) Uani 1 1 d .
H25A H 1.1479 0.5992 1.1810 0.099 Uiso 1 1 calc R
C26 C 1.1157(4) 0.5391(3) 0.9757(9) 0.079(2) Uani 1 1 d .
H26A H 1.1130 0.5719 0.8914 0.095 Uiso 1 1 calc R
C27 C 1.0984(4) 0.4750(3) 0.9276(9) 0.079(2) Uani 1 1 d .
H27A H 1.0833 0.4641 0.8108 0.095 Uiso 1 1 calc R
C28 C 1.1583(5) 0.5252(3) 1.4513(10) 0.088(2) Uani 1 1 d .

loop_
_atom_site_aniso_label
_atom_site_aniso_U_11
_atom_site_aniso_U_22
_atom_site_aniso_U_33
_atom_site_aniso_U_23
_atom_site_aniso_U_13
_atom_site_aniso_U_12
F1 0.166(4) 0.094(3) 0.086(3) -0.003(2) 0.034(3) -0.027(3)
F2 0.114(3) 0.083(3) 0.091(3) -0.009(2) 0.006(2) 0.011(2)
F3 0.103(3) 0.107(3) 0.086(3) -0.009(2) -0.006(2) 0.008(2)
F4 0.122(3) 0.081(2) 0.083(2) -0.005(2) 0.012(2) -0.003(2)
F5 0.132(3) 0.080(3) 0.089(3) -0.003(2) -0.002(2) -0.016(2)
F6 0.131(3) 0.125(3) 0.098(3) -0.030(2) 0.016(3) 0.036(3)
O1 0.087(3) 0.069(3) 0.093(3) -0.007(2) 0.013(3) 0.003(2)
O2 0.095(3) 0.071(3) 0.085(3) -0.006(2) 0.008(3) -0.005(2)
O4 0.084(3) 0.066(3) 0.096(3) -0.002(2) 0.005(3) -0.004(2)
O3 0.094(3) 0.067(3) 0.086(3) 0.001(2) 0.010(3) -0.003(2)
N1 0.073(3) 0.086(4) 0.078(4) -0.007(3) 0.005(3) 0.005(3)
N2 0.081(4) 0.070(3) 0.083(4) -0.006(3) 0.008(3) -0.006(3)
C1 0.085(5) 0.067(4) 0.091(5) -0.016(4) 0.021(4) 0.000(4)
C2 0.068(4) 0.070(4) 0.080(4) -0.020(3) 0.004(4) -0.007(4)
C3 0.077(4) 0.072(4) 0.096(5) 0.003(4) 0.028(4) 0.010(4)
C4 0.086(5) 0.087(5) 0.084(5) 0.000(4) 0.016(4) 0.007(4)
C5 0.079(5) 0.095(5) 0.064(4) -0.005(4) 0.002(4) 0.005(4)
C6 0.092(5) 0.081(5) 0.081(5) 0.009(4) 0.017(4) 0.007(4)
C7 0.074(4) 0.086(5) 0.067(4) 0.004(3) 0.014(4) 0.022(4)
C8 0.076(5) 0.073(4) 0.085(5) -0.015(4) -0.002(4) -0.006(4)
C9 0.072(4) 0.074(4) 0.074(4) 0.000(3) 0.008(4) -0.004(3)
C10 0.079(5) 0.075(5) 0.082(5) -0.010(4) 0.014(4) -0.009(4)
C11 0.082(5) 0.073(4) 0.082(5) 0.014(4) 0.001(4) -0.003(4)
C12 0.081(5) 0.076(5) 0.094(5) 0.003(4) 0.009(4) -0.003(4)
C13 0.084(5) 0.082(5) 0.070(4) 0.005(4) 0.008(4) 0.003(4)
C14 0.097(5) 0.061(4) 0.094(5) 0.001(4) 0.002(5) 0.007(4)
C15 0.094(5) 0.054(4) 0.084(5) -0.005(3) 0.021(4) -0.004(4)
C16 0.090(5) 0.067(4) 0.071(4) -0.011(3) 0.011(4) -0.007(4)
C17 0.101(5) 0.056(4) 0.088(5) 0.005(3) 0.018(4) 0.001(4)
C18 0.090(5) 0.069(4) 0.080(5) -0.003(4) 0.009(4) 0.009(4)
C19 0.088(5) 0.082(5) 0.065(4) -0.007(4) 0.010(4) 0.006(4)
C20 0.088(5) 0.062(4) 0.079(5) -0.004(3) 0.002(4) 0.010(4)
C21 0.087(5) 0.071(4) 0.064(4) 0.011(3) 0.010(4) 0.014(4)
C22 0.078(5) 0.074(5) 0.080(5) 0.001(4) 0.007(4) -0.001(4)
C23 0.086(5) 0.065(4) 0.080(5) 0.003(3) 0.014(4) 0.005(4)
C24 0.079(4) 0.060(4) 0.097(5) -0.001(4) 0.012(4) -0.001(4)
C25 0.095(5) 0.066(4) 0.091(5) 0.002(4) 0.027(4) 0.000(4)
C26 0.096(5) 0.058(4) 0.085(5) 0.001(3) 0.020(4) -0.005(4)
C27 0.080(5) 0.084(5) 0.075(5) 0.004(4) 0.014(4) 0.000(4)
C28 0.101(5) 0.071(5) 0.087(5) -0.009(4) 0.002(5) 0.010(4)

loop_
_atom_type_symbol
_atom_type_description
_atom_type_scat_dispersion_real
_atom_type_scat_dispersion_imag
_atom_type_scat_source
C C 0.0181 0.0091 'International Tables Vol C Tables 4.2.6.8 and 6.1.1.4'
H H 0.0000 0.0000 'International Tables Vol C Tables 4.2.6.8 and 6.1.1.4'
N N 0.0311 0.0180 'International Tables Vol C Tables 4.2.6.8 and 6.1.1.4'
O O 0.0492 0.0322 'International Tables Vol C Tables 4.2.6.8 and 6.1.1.4'
F F 0.0727 0.0534 'International Tables Vol C Tables 4.2.6.8 and 6.1.1.4'

loop_
_geom_angle_atom_site_label_1
_geom_angle_atom_site_label_2
_geom_angle_atom_site_label_3
_geom_angle
C7 N1 C8 129.9(5)
C21 N2 C22 127.4(5)
O1 C1 O2 118.9(6)
O1 C1 C2 126.0(6)
O2 C1 C2 115.1(6)
C7 C2 C3 120.2(6)
C7 C2 C1 121.2(6)
C3 C2 C1 118.6(6)
C4 C3 C2 120.4(6)
C3 C4 C5 119.0(6)
C6 C5 C4 121.2(6)
C5 C6 C7 120.2(6)
N1 C7 C6 120.3(6)
N1 C7 C2 120.6(6)
C6 C7 C2 118.9(6)
C13 C8 C9 120.3(6)
C13 C8 N1 118.2(6)
C9 C8 N1 121.4(6)
C10 C9 C8 118.0(6)
C11 C10 C9 122.4(6)
C11 C10 C14 119.6(6)
C9 C10 C14 118.1(6)
C10 C11 C12 118.5(6)
C13 C12 C11 120.6(7)
C12 C13 C8 120.3(6)
F1 C14 F3 106.1(6)
F1 C14 F2 105.4(6)
F3 C14 F2 104.8(5)
F1 C14 C10 114.3(6)
F3 C14 C10 113.0(6)
F2 C14 C10 112.5(6)
O3 C15 O4 120.3(6)
O3 C15 C16 125.5(6)
O4 C15 C16 114.2(6)
C17 C16 C21 119.6(6)
C17 C16 C15 119.9(6)
C21 C16 C15 120.5(6)
C16 C17 C18 121.8(6)
C19 C18 C17 117.6(6)
C20 C19 C18 122.8(6)
C19 C20 C21 120.0(6)
N2 C21 C20 120.9(6)
N2 C21 C16 121.0(6)
C20 C21 C16 118.1(6)
C23 C22 C27 120.1(6)
C23 C22 N2 121.9(6)
C27 C22 N2 117.8(6)
C24 C23 C22 119.1(6)
C25 C24 C23 122.1(7)
C25 C24 C28 118.2(6)
C23 C24 C28 119.4(6)
C24 C25 C26 118.7(6)
C27 C26 C25 120.3(6)
C26 C27 C22 119.7(6)
F6 C28 F5 106.9(6)
F6 C28 F4 106.6(6)
F5 C28 F4 104.3(5)
F6 C28 C24 114.2(6)
F5 C28 C24 112.3(6)
F4 C28 C24 112.0(6)

loop_
_geom_bond_atom_site_label_1
_geom_bond_atom_site_label_2
_geom_bond_distance
F1 C14 1.335(8)
F2 C14 1.345(7)
F3 C14 1.343(8)
F4 C28 1.358(8)
F5 C28 1.341(8)
F6 C28 1.297(9)
O1 C1 1.245(8)
O2 C1 1.327(8)
O4 C15 1.311(7)
O3 C15 1.244(7)
N1 C7 1.387(8)
N1 C8 1.433(8)
N2 C21 1.380(8)
N2 C22 1.428(8)
C1 C2 1.457(9)
C2 C7 1.392(9)
C2 C3 1.403(9)
C3 C4 1.369(9)
C4 C5 1.389(9)
C5 C6 1.378(9)
C6 C7 1.385(9)
C8 C13 1.389(9)
C8 C9 1.394(9)
C9 C10 1.393(9)
C10 C11 1.377(9)
C10 C14 1.486(10)
C11 C12 1.391(9)
C12 C13 1.377(9)
C15 C16 1.459(9)
C16 C17 1.377(9)
C16 C21 1.418(9)
C17 C18 1.387(9)
C18 C19 1.380(9)
C19 C20 1.360(9)
C20 C21 1.404(8)
C22 C23 1.392(9)
C22 C27 1.399(9)
C23 C24 1.379(9)
C24 C25 1.381(9)
C24 C28 1.498(10)
C25 C26 1.397(9)
C26 C27 1.391(9)

loop_
_geom_hbond_atom_site_label_D
_geom_hbond_atom_site_label_H
_geom_hbond_atom_site_label_A
_geom_hbond_distance_DH
_geom_hbond_distance_HA
_geom_hbond_distance_DA
_geom_hbond_angle_DHA
O2 H2B O3 0.845(19) 1.85(3) 2.644(6) 157(4)
O4 H4B O1 0.830(18) 1.84(2) 2.651(6) 166(6)
N1 H1A O1 0.881(19) 1.95(5) 2.658(7) 136(5)
N2 H2A O3 0.879(19) 1.88(4) 2.655(7) 145(6)
